data_4085477
loop_
_publ_author_name
'Krupski, Sergei'
'Schulte to Brinke, Christian'
'Koppetz, Hannah'
'Hepp, Alexander'
'Hahn, F. Ekkehardt'

_publ_section_title
;
 Protic N-Heterocyclic Germylenes and Stannylenes: Synthesis and
 Reactivity
;
_journal_issue 11
_journal_name_full Organometallics
_journal_page_first 2624
_journal_paper_doi 10.1021/om5012616
_journal_volume 34
_journal_year 2015
_chemical_formula_moiety 'C36 H58 Ge2 N4 Na2 O4'
_chemical_formula_sum 'C36 H58 Ge2 N4 Na2 O4'
_chemical_formula_weight 802.02
_chemical_name_systematic
; 
 ? 
;
_space_group_IT_number 14
_symmetry_cell_setting monoclinic
_symmetry_space_group_name_Hall '-P 2yn'
_symmetry_space_group_name_H-M 'P 1 21/n 1'
_atom_sites_solution_hydrogens geom
_atom_sites_solution_primary direct
_atom_sites_solution_secondary difmap
_audit_creation_method SHELXL-97
_cell_angle_alpha 90.00
_cell_angle_beta 93.006(2)
_cell_angle_gamma 90.00
_cell_formula_units_Z 2
_cell_length_a 8.6146(3)
_cell_length_b 12.5729(4)
_cell_length_c 18.9466(5)
_cell_measurement_reflns_used 8050
_cell_measurement_temperature 153(2)
_cell_measurement_theta_max 27.118
_cell_measurement_theta_min 2.549
_cell_volume 2049.29(11)
_computing_cell_refinement 'Bruker SAINT'
_computing_data_collection 'Bruker APEX2'
_computing_data_reduction 'Bruker SAINT'
_computing_molecular_graphics 'Bruker SHELXTL'
_computing_publication_material 'Bruker SHELXTL'
_computing_structure_refinement 'SHELXL-97 (Sheldrick, 2008)'
_computing_structure_solution 'SHELXS-97 (Sheldrick, 2008)'
_diffrn_ambient_temperature 153(2)
_diffrn_measured_fraction_theta_full 0.992
_diffrn_measured_fraction_theta_max 0.992
_diffrn_measurement_device_type 'Bruker APEX-II CCD'
_diffrn_measurement_method '\f and \w scans'
_diffrn_radiation_monochromator 'Goebel mirror'
_diffrn_radiation_source microsource
_diffrn_radiation_type MoK\a
_diffrn_radiation_wavelength 0.71073
_diffrn_reflns_av_R_equivalents 0.0409
_diffrn_reflns_av_sigmaI/netI 0.0315
_diffrn_reflns_limit_h_max 12
_diffrn_reflns_limit_h_min -12
_diffrn_reflns_limit_k_max 18
_diffrn_reflns_limit_k_min -18
_diffrn_reflns_limit_l_max 27
_diffrn_reflns_limit_l_min -27
_diffrn_reflns_number 35465
_diffrn_reflns_theta_full 31.04
_diffrn_reflns_theta_max 31.04
_diffrn_reflns_theta_min 1.94
_exptl_absorpt_coefficient_mu 1.527
_exptl_absorpt_correction_T_max 0.7498
_exptl_absorpt_correction_T_min 0.7498
_exptl_absorpt_correction_type multi-scan
_exptl_absorpt_process_details
; 
 Multi-scan correction included in APEX2 package (Bruker AXS, 2012)
;
_exptl_crystal_colour colorless
_exptl_crystal_density_diffrn 1.300
_exptl_crystal_density_method 'not measured'
_exptl_crystal_description prism
_exptl_crystal_F_000 840
_exptl_crystal_size_max 0.20
_exptl_crystal_size_mid 0.20
_exptl_crystal_size_min 0.20
_refine_diff_density_max 0.683
_refine_diff_density_min -0.807
_refine_diff_density_rms 0.195
_refine_ls_extinction_method none
_refine_ls_goodness_of_fit_ref 1.123
_refine_ls_hydrogen_treatment mixed
_refine_ls_matrix_type full
_refine_ls_number_parameters 269
_refine_ls_number_reflns 6497
_refine_ls_number_restraints 0
_refine_ls_restrained_S_all 1.123
_refine_ls_R_factor_all 0.0710
_refine_ls_R_factor_gt 0.0413
_refine_ls_shift/su_max 0.001
_refine_ls_shift/su_mean 0.000
_refine_ls_structure_factor_coef Fsqd
_refine_ls_weighting_details 'calc w=1/[\s^2^(Fo^2^)+(0.0756P)^2^+0.4853P] where P=(Fo^2^+2Fc^2^)/3'
_refine_ls_weighting_scheme calc
_refine_ls_wR_factor_gt 0.1173
_refine_ls_wR_factor_ref 0.1429
_reflns_number_gt 4621
_reflns_number_total 6497
_reflns_threshold_expression >2sigma(I)
_cod_data_source_file om5012616_si_002.cif
_cod_data_source_block 4a
_cod_depositor_comments
;
The following automatic conversions were performed:

'_symmetry_cell_setting' value 'Monoclinic' changed to 'monoclinic'
according to
/usr/data/users/saulius/crontab/automatic-downloads/rss-feeds/ACS/lib/dictionaries/cif_core.dic
dictionary named 'cif_core.dic' version 2.4.2 from 2011-04-26.

Automatic conversion script
Id: cif_fix_values 3008 2015-01-20 13:52:24Z robertas 

 Adding full bibliography for 4085475--4085477.cif.
;
_cod_original_sg_symbol_H-M 'P 21/n'
_cod_database_code 4085477

loop_
_symmetry_equiv_pos_as_xyz
'x, y, z'
'-x+1/2, y+1/2, -z+1/2'
'-x, -y, -z'
'x-1/2, -y-1/2, z-1/2'

loop_
_atom_site_label
_atom_site_type_symbol
_atom_site_fract_x
_atom_site_fract_y
_atom_site_fract_z
_atom_site_U_iso_or_equiv
_atom_site_adp_type
_atom_site_occupancy
_atom_site_symmetry_multiplicity
_atom_site_calc_flag
_atom_site_refinement_flags
Ge1 Ge 0.70946(3) 0.09837(2) 0.133573(12) 0.03741(10) Uani 1 1 d .
N1 N 0.7187(2) 0.24916(16) 0.12483(9) 0.0298(4) Uani 1 1 d .
N2 N 0.6346(2) 0.09151(14) 0.04260(10) 0.0316(4) Uani 1 1 d .
C1 C 0.6255(2) 0.19127(17) 0.01306(11) 0.0265(4) Uani 1 1 d .
C2 C 0.5710(3) 0.21049(19) -0.05692(11) 0.0313(4) Uani 1 1 d .
H2 H 0.538(3) 0.151(3) -0.0848(15) 0.042(8) Uiso 1 1 d .
C3 C 0.5653(3) 0.3121(2) -0.08465(12) 0.0355(5) Uani 1 1 d .
H3 H 0.530(3) 0.328(2) -0.1318(17) 0.048(8) Uiso 1 1 d .
C4 C 0.6122(3) 0.3974(2) -0.04278(13) 0.0376(5) Uani 1 1 d .
H4 H 0.606(3) 0.469(2) -0.0581(14) 0.038(7) Uiso 1 1 d .
C5 C 0.6640(3) 0.38227(18) 0.02729(12) 0.0337(5) Uani 1 1 d .
H5 H 0.684(3) 0.446(2) 0.0581(15) 0.040(7) Uiso 1 1 d .
C6 C 0.6709(2) 0.28027(17) 0.05689(10) 0.0267(4) Uani 1 1 d .
C7 C 0.7602(3) 0.3261(2) 0.18180(12) 0.0370(5) Uani 1 1 d .
C8 C 0.9041(4) 0.3896(2) 0.16660(17) 0.0470(7) Uani 1 1 d .
H8A H 0.892(4) 0.430(3) 0.126(2) 0.058(10) Uiso 1 1 d .
H8B H 0.986(5) 0.348(3) 0.166(2) 0.077(12) Uiso 1 1 d .
H8C H 0.924(4) 0.444(3) 0.2054(19) 0.061(9) Uiso 1 1 d .
C9 C 0.7983(4) 0.2637(3) 0.24979(14) 0.0504(7) Uani 1 1 d .
H9A H 0.885(4) 0.217(3) 0.2454(18) 0.057(10) Uiso 1 1 d .
H9B H 0.826(4) 0.317(3) 0.287(2) 0.070(11) Uiso 1 1 d .
H9C H 0.713(5) 0.228(4) 0.264(2) 0.087(14) Uiso 1 1 d .
C10 C 0.6228(4) 0.3979(3) 0.19563(16) 0.0508(8) Uani 1 1 d .
H10A H 0.530(4) 0.358(3) 0.2032(17) 0.049(9) Uiso 1 1 d .
H10B H 0.647(4) 0.439(3) 0.2349(18) 0.052(9) Uiso 1 1 d .
H10C H 0.597(4) 0.445(3) 0.1558(19) 0.059(10) Uiso 1 1 d .
Na1 Na 0.35431(11) 0.05806(8) 0.03017(5) 0.0339(2) Uani 1 1 d .
O1 O 0.1824(2) 0.19025(16) 0.00146(12) 0.0500(5) Uani 1 1 d .
C11 C 0.1966(4) 0.3038(2) 0.00263(19) 0.0558(8) Uani 1 1 d .
H11A H 0.3064 0.3257 -0.0005 0.067 Uiso 1 1 calc R
H11B H 0.1561 0.3336 0.0464 0.067 Uiso 1 1 calc R
C12 C 0.0991(5) 0.3402(3) -0.0622(2) 0.0745(11) Uani 1 1 d .
H12A H 0.0344 0.4023 -0.0506 0.089 Uiso 1 1 calc R
H12B H 0.1666 0.3604 -0.1007 0.089 Uiso 1 1 calc R
C13 C -0.0007(4) 0.2480(3) -0.0837(2) 0.0705(10) Uani 1 1 d .
H13A H 0.0281 0.2195 -0.1299 0.085 Uiso 1 1 calc R
H13B H -0.1118 0.2686 -0.0871 0.085 Uiso 1 1 calc R
C14 C 0.0304(4) 0.1675(3) -0.0259(2) 0.0663(10) Uani 1 1 d .
H14A H -0.0456 0.1750 0.0113 0.080 Uiso 1 1 calc R
H14B H 0.0240 0.0943 -0.0450 0.080 Uiso 1 1 calc R
O2 O 0.2667(3) 0.05136(17) 0.14260(10) 0.0522(5) Uani 1 1 d .
C15 C 0.2489(6) -0.0211(3) 0.19632(17) 0.0725(11) Uani 1 1 d .
H15A H 0.3431 -0.0659 0.2027 0.087 Uiso 1 1 calc R
H15B H 0.1590 -0.0680 0.1845 0.087 Uiso 1 1 calc R
C16 C 0.2232(5) 0.0388(3) 0.26251(17) 0.0651(9) Uani 1 1 d .
H16A H 0.1110 0.0483 0.2696 0.078 Uiso 1 1 calc R
H16B H 0.2728 0.0028 0.3043 0.078 Uiso 1 1 calc R
C17 C 0.2994(5) 0.1416(4) 0.24870(19) 0.0812(13) Uani 1 1 d .
H17A H 0.2537 0.1997 0.2761 0.097 Uiso 1 1 calc R
H17B H 0.4125 0.1380 0.2607 0.097 Uiso 1 1 calc R
C18 C 0.2683(6) 0.1573(3) 0.1727(2) 0.0712(10) Uani 1 1 d .
H18A H 0.1669 0.1929 0.1632 0.085 Uiso 1 1 calc R
H18B H 0.3507 0.2012 0.1527 0.085 Uiso 1 1 calc R

loop_
_atom_site_aniso_label
_atom_site_aniso_U_11
_atom_site_aniso_U_22
_atom_site_aniso_U_33
_atom_site_aniso_U_23
_atom_site_aniso_U_13
_atom_site_aniso_U_12
Ge1 0.05268(19) 0.03083(15) 0.02785(14) 0.00600(9) -0.00623(11) 0.00207(11)
N1 0.0375(10) 0.0297(9) 0.0217(8) -0.0013(6) -0.0053(7) 0.0047(8)
N2 0.0388(10) 0.0270(9) 0.0289(9) -0.0015(7) -0.0007(7) -0.0002(8)
C1 0.0285(10) 0.0269(10) 0.0241(9) -0.0027(7) 0.0010(7) 0.0028(8)
C2 0.0351(11) 0.0350(11) 0.0235(9) -0.0053(8) -0.0014(8) 0.0007(9)
C3 0.0391(12) 0.0434(13) 0.0235(10) 0.0044(9) -0.0038(9) 0.0051(10)
C4 0.0467(14) 0.0315(12) 0.0337(11) 0.0068(9) -0.0063(10) 0.0052(10)
C5 0.0422(13) 0.0254(11) 0.0326(11) -0.0015(8) -0.0062(9) 0.0032(9)
C6 0.0287(10) 0.0283(10) 0.0227(9) -0.0022(7) -0.0026(7) 0.0046(8)
C7 0.0446(13) 0.0390(12) 0.0262(10) -0.0072(9) -0.0110(9) 0.0060(10)
C8 0.0504(16) 0.0414(15) 0.0475(15) -0.0073(12) -0.0148(12) -0.0004(13)
C9 0.066(2) 0.0575(18) 0.0258(11) -0.0041(11) -0.0131(12) 0.0037(16)
C10 0.0535(17) 0.0578(18) 0.0400(14) -0.0240(13) -0.0091(12) 0.0128(15)
Na1 0.0364(5) 0.0318(5) 0.0333(5) -0.0051(4) 0.0008(4) 0.0067(4)
O1 0.0373(10) 0.0437(11) 0.0688(13) 0.0158(9) -0.0008(9) 0.0092(8)
C11 0.0570(18) 0.0435(16) 0.068(2) -0.0015(14) 0.0159(15) 0.0102(14)
C12 0.083(3) 0.058(2) 0.083(3) 0.0287(19) 0.010(2) 0.0115(19)
C13 0.0485(17) 0.095(3) 0.068(2) 0.032(2) -0.0021(16) 0.0013(19)
C14 0.0362(15) 0.063(2) 0.099(3) 0.0319(19) -0.0009(16) -0.0011(14)
O2 0.0764(14) 0.0457(11) 0.0351(9) -0.0062(8) 0.0091(9) 0.0088(11)
C15 0.124(3) 0.0467(17) 0.0496(18) -0.0055(14) 0.028(2) -0.003(2)
C16 0.080(2) 0.071(2) 0.0450(16) -0.0030(15) 0.0164(15) 0.0018(19)
C17 0.090(3) 0.102(3) 0.055(2) -0.035(2) 0.0301(19) -0.042(2)
C18 0.109(3) 0.0460(18) 0.060(2) -0.0061(15) 0.021(2) 0.0067(19)

loop_
_atom_type_symbol
_atom_type_description
_atom_type_scat_dispersion_real
_atom_type_scat_dispersion_imag
_atom_type_scat_source
C C 0.0033 0.0016 'International Tables Vol C Tables 4.2.6.8 and 6.1.1.4'
H H 0.0000 0.0000 'International Tables Vol C Tables 4.2.6.8 and 6.1.1.4'
N N 0.0061 0.0033 'International Tables Vol C Tables 4.2.6.8 and 6.1.1.4'
Na Na 0.0362 0.0249 'International Tables Vol C Tables 4.2.6.8 and 6.1.1.4'
Ge Ge 0.1547 1.8001 'International Tables Vol C Tables 4.2.6.8 and 6.1.1.4'
O O 0.0106 0.0060 'International Tables Vol C Tables 4.2.6.8 and 6.1.1.4'

loop_
_geom_angle_atom_site_label_1
_geom_angle_atom_site_label_2
_geom_angle_atom_site_label_3
_geom_angle
_geom_angle_site_symmetry_1
_geom_angle_site_symmetry_3
N2 Ge1 N1 88.80(8) . .
C6 N1 C7 122.77(19) . .
C6 N1 Ge1 110.46(14) . .
C7 N1 Ge1 126.66(14) . .
C1 N2 Ge1 110.74(14) . .
C1 N2 Na1 119.84(14) . 3_655
Ge1 N2 Na1 125.20(10) . 3_655
C1 N2 Na1 94.75(14) . .
Ge1 N2 Na1 113.57(10) . .
Na1 N2 Na1 82.86(7) 3_655 .
N2 C1 C2 123.4(2) . .
N2 C1 C6 117.91(18) . .
C2 C1 C6 118.7(2) . .
C3 C2 C1 121.5(2) . .
C2 C3 C4 119.7(2) . .
C3 C4 C5 120.7(2) . .
C4 C5 C6 120.8(2) . .
N1 C6 C5 129.4(2) . .
N1 C6 C1 112.06(19) . .
C5 C6 C1 118.55(19) . .
N1 C7 C8 112.0(2) . .
N1 C7 C10 110.7(2) . .
C8 C7 C10 111.8(2) . .
N1 C7 C9 108.2(2) . .
C8 C7 C9 106.8(2) . .
C10 C7 C9 107.1(2) . .
O1 Na1 O2 90.41(8) . .
O1 Na1 N2 119.58(8) . 3_655
O2 Na1 N2 122.88(8) . 3_655
O1 Na1 N2 121.59(8) . .
O2 Na1 N2 106.68(8) . .
N2 Na1 N2 97.14(7) 3_655 .
O1 Na1 Na1 140.27(8) . 3_655
O2 Na1 Na1 128.48(8) . 3_655
N2 Na1 Na1 50.10(6) 3_655 3_655
N2 Na1 Na1 47.03(5) . 3_655
C14 O1 C11 106.5(2) . .
C14 O1 Na1 121.32(19) . .
C11 O1 Na1 132.13(19) . .
O1 C11 C12 104.2(3) . .
C13 C12 C11 105.9(3) . .
C12 C13 C14 104.3(3) . .
O1 C14 C13 104.9(3) . .
C15 O2 C18 108.4(2) . .
C15 O2 Na1 139.64(19) . .
C18 O2 Na1 109.55(19) . .
O2 C15 C16 108.3(3) . .
C17 C16 C15 101.9(3) . .
C18 C17 C16 103.4(3) . .
O2 C18 C17 105.1(3) . .

loop_
_geom_bond_atom_site_label_1
_geom_bond_atom_site_label_2
_geom_bond_distance
_geom_bond_site_symmetry_2
Ge1 N2 1.8105(19) .
Ge1 N1 1.905(2) .
N1 C6 1.387(3) .
N1 C7 1.479(3) .
N2 C1 1.374(3) .
N2 Na1 2.337(2) 3_655
N2 Na1 2.450(2) .
C1 C2 1.404(3) .
C1 C6 1.435(3) .
C2 C3 1.381(3) .
C3 C4 1.382(4) .
C4 C5 1.391(3) .
C5 C6 1.400(3) .
C7 C8 1.515(4) .
C7 C10 1.522(4) .
C7 C9 1.530(4) .
Na1 O1 2.273(2) .
Na1 O2 2.299(2) .
Na1 N2 2.337(2) 3_655
Na1 Na1 3.1685(18) 3_655
O1 C14 1.412(4) .
O1 C11 1.433(4) .
C11 C12 1.522(5) .
C12 C13 1.487(6) .
C13 C14 1.506(5) .
O2 C15 1.380(4) .
O2 C18 1.449(4) .
C15 C16 1.490(4) .
C16 C17 1.479(6) .
C17 C18 1.463(6) .
